data_7054712
loop_
_publ_author_name
'Li, Shaobin'
'Zhang, Li'
'Ma, Huiyuan'
'Pang, Haijun'
'Zhao, Chunyan'

_publ_section_title
;
 Tuning the topology structures of polymolybdate-based hybrids from
 interpenetrated framework to interdigitated architecture via changing
 polymolybdate clusters
;
_journal_issue 5
_journal_name_full 'New J. Chem.'
_journal_page_first 3528
_journal_paper_doi 10.1039/C5NJ00238A
_journal_volume 39
_journal_year 2015
_chemical_formula_sum 'C36 H40 Cu Mo12 N12 O44 P'
_chemical_formula_weight 2590.58
_chemical_name_systematic
; 
 ? 
;
_space_group_IT_number 2
_symmetry_cell_setting triclinic
_symmetry_space_group_name_Hall '-P 1'
_symmetry_space_group_name_H-M 'P -1'
_atom_sites_solution_hydrogens geom
_atom_sites_solution_primary direct
_atom_sites_solution_secondary difmap
_audit_creation_method SHELXL-97
_audit_update_record
;
2015-02-06 deposited with the CCDC.
2015-02-13 downloaded from the CCDC.
;
_cell_angle_alpha 97.478(5)
_cell_angle_beta 112.381(5)
_cell_angle_gamma 104.018(5)
_cell_formula_units_Z 1
_cell_length_a 11.158(5)
_cell_length_b 12.946(5)
_cell_length_c 13.292(5)
_cell_measurement_reflns_used 3170
_cell_measurement_temperature 293(2)
_cell_measurement_theta_max 28.17
_cell_measurement_theta_min 2.67
_cell_volume 1668.8(12)
_computing_cell_refinement 'Bruker SMART'
_computing_data_collection 'Bruker SMART'
_computing_data_reduction 'Bruker SMART'
_computing_molecular_graphics 'Bruker SMART'
_computing_publication_material 'Bruker SMART'
_computing_structure_refinement 'SHELXL-97 (Sheldrick, 1997)'
_computing_structure_solution 'SHELXS-97 (Sheldrick, 1990)'
_diffrn_ambient_temperature 293(2)
_diffrn_measured_fraction_theta_full 0.985
_diffrn_measured_fraction_theta_max 0.985
_diffrn_radiation_monochromator graphite
_diffrn_radiation_source 'fine-focus sealed tube'
_diffrn_radiation_type MoK\a
_diffrn_radiation_wavelength 0.71069
_diffrn_reflns_av_R_equivalents 0.0331
_diffrn_reflns_av_sigmaI/netI 0.0637
_diffrn_reflns_limit_h_max 7
_diffrn_reflns_limit_h_min -13
_diffrn_reflns_limit_k_max 15
_diffrn_reflns_limit_k_min -14
_diffrn_reflns_limit_l_max 15
_diffrn_reflns_limit_l_min -15
_diffrn_reflns_number 8358
_diffrn_reflns_theta_full 25.24
_diffrn_reflns_theta_max 25.24
_diffrn_reflns_theta_min 1.67
_exptl_absorpt_coefficient_mu 2.618
_exptl_absorpt_correction_T_max 0.624
_exptl_absorpt_correction_T_min 0.485
_exptl_absorpt_correction_type multi-scan
_exptl_absorpt_process_details '(SADABS; Sheldrick, 2003)'
_exptl_crystal_colour block
_exptl_crystal_density_diffrn 2.574
_exptl_crystal_density_method 'not measured'
_exptl_crystal_description block
_exptl_crystal_F_000 1236.0
_exptl_crystal_size_max 0.28
_exptl_crystal_size_mid 0.24
_exptl_crystal_size_min 0.18
_refine_diff_density_max 2.450
_refine_diff_density_min -1.504
_refine_diff_density_rms 0.287
_refine_ls_extinction_method none
_refine_ls_goodness_of_fit_ref 1.024
_refine_ls_hydrogen_treatment constr
_refine_ls_matrix_type full
_refine_ls_number_parameters 509
_refine_ls_number_reflns 5962
_refine_ls_number_restraints 97
_refine_ls_restrained_S_all 1.037
_refine_ls_R_factor_all 0.0994
_refine_ls_R_factor_gt 0.0716
_refine_ls_shift/su_max 0.001
_refine_ls_shift/su_mean 0.000
_refine_ls_structure_factor_coef Fsqd
_refine_ls_weighting_details 'calc w=1/[\s^2^(Fo^2^)+(0.1334P)^2^+17.1338P] where P=(Fo^2^+2Fc^2^)/3'
_refine_ls_weighting_scheme calc
_refine_ls_wR_factor_gt 0.1931
_refine_ls_wR_factor_ref 0.2236
_reflns_number_gt 4282
_reflns_number_total 6050
_reflns_threshold_expression >2sigma(I)
_cod_data_source_file c5nj00238a2.cif
_cod_data_source_block Compound2
_cod_depositor_comments
;
The following automatic conversions were performed:

'_symmetry_cell_setting' value 'Triclinic' changed to 'triclinic'
according to
/usr/data/users/saulius/crontab/automatic-downloads/rss-feeds/RSC/lib/dictionaries/cif_core.dic
dictionary named 'cif_core.dic' version 2.4.2 from 2011-04-26.

Automatic conversion script
Id: cif_fix_values 3086 2015-02-26 13:12:21Z robertas 

 Adding full bibliography for 7054711--7054713.cif.
;
_cod_original_sg_symbol_H-M P-1
_cod_database_code 7054712

loop_
_symmetry_equiv_pos_as_xyz
'x, y, z'
'-x, -y, -z'

loop_
_atom_site_label
_atom_site_type_symbol
_atom_site_fract_x
_atom_site_fract_y
_atom_site_fract_z
_atom_site_U_iso_or_equiv
_atom_site_adp_type
_atom_site_occupancy
_atom_site_symmetry_multiplicity
_atom_site_calc_flag
_atom_site_refinement_flags
Mo2 Mo 1.03259(11) -0.12196(9) 0.23165(10) 0.0350(3) Uani 1 1 d .
Mo1 Mo 1.07692(10) 0.16492(8) 0.26671(9) 0.0322(3) Uani 1 1 d .
Mo3 Mo 0.74962(11) 0.10242(9) 0.03839(9) 0.0358(3) Uani 1 1 d .
Mo5 Mo 1.04277(11) 0.28613(8) 0.03582(9) 0.0310(3) Uani 1 1 d .
Mo6 Mo 0.70539(11) -0.18393(8) -0.00109(9) 0.0327(3) Uani 1 1 d .
Mo4 Mo 0.67332(11) -0.05830(9) -0.22746(10) 0.0421(3) Uani 1 1 d .
Cu1 Cu 0.5000 0.5000 0.0000 0.0505(6) Uani 1 2 d S
P1 P 1.0000 0.0000 0.0000 0.0086(6) Uani 1 2 d S
N1 N 0.5737(10) 0.5458(7) 0.3246(8) 0.030(2) Uani 1 1 d .
O4 O 0.5684(9) -0.2721(7) -0.0014(8) 0.043(2) Uani 1 1 d .
O7 O 1.0433(10) -0.1854(8) 0.3349(8) 0.048(2) Uani 1 1 d .
O16 O 1.0616(11) 0.4184(7) 0.0545(9) 0.060(3) Uani 1 1 d .
O19 O 0.9773(13) 0.0986(10) 0.0564(10) 0.014(3) Uani 0.50 1 d PU
O11 O 0.9481(13) -0.1053(10) 0.0299(10) 0.014(3) Uani 0.50 1 d PU
N16 N 0.6102(10) 0.8946(8) 0.3398(8) 0.029(2) Uani 1 1 d .
O14 O 1.1054(9) 0.2339(7) 0.3932(7) 0.040(2) Uani 1 1 d .
N18 N 0.1390(11) 0.5929(9) 0.3185(9) 0.041(3) Uani 1 1 d .
O3 O 0.6332(10) 0.1480(8) 0.0599(10) 0.054(3) Uani 1 1 d .
N2 N 0.5635(11) 0.5401(8) 0.1567(9) 0.036(2) Uani 1 1 d .
C9 C 0.4066(12) 0.7346(10) 0.2359(10) 0.034(3) Uani 1 1 d .
H9 H 0.4300 0.7276 0.1758 0.040 Uiso 1 1 calc R
C6 C 0.3365(13) 0.7602(11) 0.4161(10) 0.039(3) Uani 1 1 d .
H6 H 0.3109 0.7689 0.4747 0.047 Uiso 1 1 calc R
C7 C 0.2580(12) 0.6730(9) 0.3218(10) 0.030(3) Uani 1 1 d .
O18 O 0.8810(9) 0.1291(10) 0.1895(8) 0.059(3) Uani 1 1 d .
C5 C 0.4527(13) 0.8337(10) 0.4220(10) 0.035(3) Uani 1 1 d .
H5 H 0.5072 0.8917 0.4851 0.042 Uiso 1 1 calc R
C14 C 0.5014(13) 0.4971(9) 0.2149(10) 0.033(3) Uani 1 1 d .
H14 H 0.4185 0.4405 0.1841 0.039 Uiso 1 1 calc R
O5 O 0.6899(13) -0.0486(7) 0.0469(8) 0.063(3) Uani 1 1 d U
O15 O 1.0985(10) 0.2714(8) 0.1931(8) 0.047(2) Uani 1 1 d U
C2 C 0.8168(14) 1.0095(14) 0.4076(13) 0.059(4) Uani 1 1 d U
H2 H 0.9044 1.0553 0.4567 0.070 Uiso 1 1 calc R
C8 C 0.2907(14) 0.6600(10) 0.2309(11) 0.040(3) Uani 1 1 d .
H8 H 0.2355 0.6022 0.1676 0.047 Uiso 1 1 calc R
C17 C 0.5725(13) 0.6058(9) 0.5085(10) 0.035(3) Uani 1 1 d .
H17 H 0.6205 0.6771 0.5129 0.042 Uiso 1 1 calc R
O12 O 1.0737(12) 0.0143(10) 0.1324(10) 0.013(3) Uani 0.50 1 d PU
O20 O 0.8437(12) -0.0269(9) -0.0294(10) 0.012(2) Uani 0.50 1 d PU
O2 O 0.6678(14) 0.0476(8) -0.1176(8) 0.068(3) Uani 1 1 d U
O17 O 0.8597(9) 0.2271(10) 0.0244(8) 0.060(3) Uani 1 1 d .
O9 O 1.2187(12) -0.0612(10) 0.2635(10) 0.069(3) Uani 1 1 d U
O8 O 1.0288(11) 0.0123(8) 0.2857(12) 0.070(3) Uani 1 1 d U
C15 C 0.6886(13) 0.6265(10) 0.3378(11) 0.038(3) Uani 1 1 d .
H15 H 0.7571 0.6744 0.4044 0.046 Uiso 1 1 calc R
C18 C 0.5382(14) 0.5834(10) 0.5928(11) 0.037(3) Uani 1 1 d .
H18 H 0.5647 0.6393 0.6559 0.045 Uiso 1 1 calc R
C4 C 0.4874(12) 0.8198(9) 0.3315(9) 0.028(2) Uani 1 1 d .
C3 C 0.7285(13) 0.9457(12) 0.4358(11) 0.048(4) Uani 1 1 d .
H3 H 0.7439 0.9371 0.5077 0.058 Uiso 1 1 calc R
O1 O 0.6350(13) -0.1656(8) -0.1515(8) 0.065(3) Uani 1 1 d U
N3 N 0.7579(11) 0.9966(9) 0.2964(9) 0.042(3) Uani 1 1 d U
H21 H 0.7956 1.0278 0.2578 0.051 Uiso 1 1 calc R
C13 C 0.6801(14) 0.6206(11) 0.2330(11) 0.042(3) Uani 1 1 d .
H13 H 0.7444 0.6650 0.2153 0.050 Uiso 1 1 calc R
C16 C 0.5348(12) 0.5205(9) 0.4145(9) 0.028(2) Uani 1 1 d .
O10 O 0.8379(9) -0.1693(9) 0.1435(7) 0.051(3) Uani 1 1 d .
O23 O 0.5207(9) -0.0841(7) -0.3324(7) 0.0373(19) Uani 1 1 d .
O21 O 1.2180(9) 0.2857(9) 0.0544(7) 0.050(3) Uani 1 1 d .
O22 O 0.9748(9) 0.2397(9) -0.1172(7) 0.048(2) Uani 1 1 d .
N4 N -0.0656(12) 0.4817(9) 0.2590(11) 0.054(3) Uani 1 1 d .
C1 C 0.6328(12) 0.9282(11) 0.2560(10) 0.035(3) Uani 1 1 d .
H1 H 0.5701 0.9066 0.1809 0.042 Uiso 1 1 calc R
C10 C 0.0164(13) 0.5539(11) 0.2315(12) 0.042(3) Uani 1 1 d .
H10 H -0.0078 0.5736 0.1635 0.051 Uiso 1 1 calc R
C12 C 0.132(2) 0.5398(16) 0.4009(18) 0.083(6) Uani 1 1 d U
H12 H 0.2030 0.5513 0.4710 0.100 Uiso 1 1 calc R
C20 C 0.010(2) 0.4714(17) 0.3643(17) 0.091(7) Uani 1 1 d .
H20 H -0.0212 0.4239 0.4023 0.109 Uiso 1 1 calc R
O1W O 0.7175(11) 0.3876(8) 0.0522(9) 0.057(3) Uani 1 1 d .
H1WA H 0.6923 0.3198 0.0539 0.069 Uiso 1 1 d R
H1WB H 0.7868 0.4199 0.1182 0.069 Uiso 1 1 d R
O13 O 1.2492(12) 0.1491(9) 0.2932(10) 0.068(3) Uani 1 1 d U
O2W O 0.6899(19) 0.3054(17) 0.2918(14) 0.074(6) Uani 0.60 1 d PU
O3W O 0.887(4) 0.259(3) 0.454(4) 0.105(13) Uani 0.40 1 d PU

loop_
_atom_site_aniso_label
_atom_site_aniso_U_11
_atom_site_aniso_U_22
_atom_site_aniso_U_33
_atom_site_aniso_U_23
_atom_site_aniso_U_13
_atom_site_aniso_U_12
Mo2 0.0394(6) 0.0345(6) 0.0446(7) 0.0239(5) 0.0247(5) 0.0161(5)
Mo1 0.0291(6) 0.0357(6) 0.0314(6) -0.0040(4) 0.0183(5) 0.0072(4)
Mo3 0.0365(6) 0.0459(7) 0.0358(6) 0.0097(5) 0.0191(5) 0.0260(5)
Mo5 0.0386(6) 0.0243(5) 0.0388(6) 0.0100(4) 0.0231(5) 0.0133(4)
Mo6 0.0326(6) 0.0302(6) 0.0351(6) 0.0111(4) 0.0176(5) 0.0028(4)
Mo4 0.0302(6) 0.0410(7) 0.0425(7) 0.0061(5) 0.0016(5) 0.0150(5)
Cu1 0.0666(17) 0.0640(16) 0.0285(12) 0.0116(11) 0.0281(12) 0.0208(13)
P1 0.0117(15) 0.0088(15) 0.0080(15) 0.0034(12) 0.0053(12) 0.0054(12)
N1 0.037(6) 0.030(5) 0.028(5) 0.012(4) 0.021(4) 0.008(4)
O4 0.038(5) 0.035(5) 0.058(6) -0.003(4) 0.036(5) -0.003(4)
O7 0.063(6) 0.070(6) 0.040(5) 0.033(5) 0.035(5) 0.040(5)
O16 0.056(6) 0.022(4) 0.075(7) 0.004(5) 0.001(5) 0.011(4)
O19 0.014(3) 0.015(3) 0.014(3) 0.0036(12) 0.0064(15) 0.0046(13)
O11 0.014(3) 0.015(3) 0.014(3) 0.0037(12) 0.0064(15) 0.0046(13)
N16 0.029(5) 0.038(5) 0.025(5) 0.010(4) 0.014(4) 0.016(4)
O14 0.048(5) 0.046(5) 0.019(4) 0.001(4) 0.018(4) -0.001(4)
N18 0.038(6) 0.041(6) 0.043(6) 0.020(5) 0.020(5) 0.005(5)
O3 0.051(6) 0.062(6) 0.094(8) 0.044(6) 0.054(6) 0.044(5)
N2 0.049(6) 0.031(5) 0.036(6) 0.009(5) 0.025(5) 0.013(5)
C9 0.038(7) 0.038(6) 0.026(6) 0.003(5) 0.018(5) 0.010(5)
C6 0.048(8) 0.053(8) 0.029(7) 0.019(6) 0.027(6) 0.018(6)
C7 0.032(6) 0.032(6) 0.031(6) 0.013(5) 0.016(5) 0.012(5)
O18 0.020(4) 0.109(9) 0.034(5) 0.030(5) 0.010(4) -0.004(5)
C5 0.041(7) 0.037(6) 0.025(6) 0.005(5) 0.017(5) 0.007(6)
C14 0.043(7) 0.029(6) 0.029(6) 0.004(5) 0.024(6) 0.007(5)
O5 0.115(7) 0.029(4) 0.029(5) 0.012(4) 0.010(5) 0.030(5)
O15 0.047(2) 0.049(2) 0.046(2) 0.0134(12) 0.0208(13) 0.0131(12)
C2 0.026(7) 0.089(11) 0.046(7) 0.011(8) 0.013(6) 0.000(7)
C8 0.044(8) 0.041(7) 0.031(7) 0.003(6) 0.018(6) 0.011(6)
C17 0.042(7) 0.024(6) 0.034(7) 0.003(5) 0.016(6) 0.003(5)
O12 0.013(3) 0.013(3) 0.013(3) 0.0027(12) 0.0061(14) 0.0041(13)
O20 0.012(3) 0.012(3) 0.012(3) 0.0029(10) 0.0053(13) 0.0037(11)
O2 0.121(8) 0.035(5) 0.039(5) 0.019(4) 0.018(5) 0.032(5)
O17 0.031(5) 0.110(9) 0.029(5) 0.033(5) 0.012(4) 0.002(5)
O9 0.069(3) 0.069(3) 0.071(3) 0.0167(13) 0.0301(16) 0.0228(14)
O8 0.046(5) 0.036(5) 0.133(8) 0.013(5) 0.046(5) 0.015(4)
C15 0.037(7) 0.043(7) 0.032(7) 0.009(6) 0.018(6) 0.003(6)
C18 0.049(8) 0.031(6) 0.035(7) 0.007(5) 0.023(6) 0.010(6)
C4 0.029(6) 0.036(6) 0.024(6) 0.012(5) 0.013(5) 0.014(5)
C3 0.034(7) 0.068(9) 0.025(7) 0.008(6) 0.007(6) 0.000(7)
O1 0.118(8) 0.036(5) 0.036(5) 0.011(4) 0.020(5) 0.036(5)
N3 0.033(5) 0.059(6) 0.038(5) 0.019(5) 0.022(4) 0.008(4)
C13 0.044(8) 0.045(7) 0.046(8) 0.017(6) 0.028(7) 0.014(6)
C16 0.033(6) 0.033(6) 0.024(6) 0.014(5) 0.015(5) 0.012(5)
O10 0.039(5) 0.094(8) 0.025(5) -0.004(5) 0.014(4) 0.038(5)
O23 0.036(5) 0.046(5) 0.033(5) 0.010(4) 0.014(4) 0.018(4)
O21 0.039(5) 0.098(8) 0.018(4) 0.004(5) 0.012(4) 0.036(5)
O22 0.024(4) 0.094(7) 0.031(5) 0.006(5) 0.013(4) 0.027(5)
N4 0.048(7) 0.040(6) 0.072(9) 0.007(6) 0.033(7) 0.002(6)
C1 0.030(6) 0.056(8) 0.028(6) 0.018(6) 0.016(5) 0.020(6)
C10 0.038(7) 0.047(8) 0.043(8) 0.016(6) 0.016(6) 0.016(6)
C12 0.073(9) 0.089(9) 0.079(9) 0.050(8) 0.026(7) 0.006(7)
C20 0.078(13) 0.099(15) 0.084(14) 0.059(12) 0.031(11) -0.006(11)
O1W 0.055(6) 0.042(5) 0.064(7) 0.006(5) 0.015(5) 0.021(5)
O13 0.067(3) 0.067(3) 0.070(3) 0.0161(13) 0.0298(16) 0.0221(14)
O2W 0.059(11) 0.093(14) 0.030(9) -0.022(9) 0.014(8) -0.020(10)
O3W 0.13(3) 0.13(3) 0.16(4) 0.10(3) 0.12(3) 0.08(2)

loop_
_atom_type_symbol
_atom_type_description
_atom_type_scat_dispersion_real
_atom_type_scat_dispersion_imag
_atom_type_scat_source
C C 0.0033 0.0016 'International Tables Vol C Tables 4.2.6.8 and 6.1.1.4'
H H 0.0000 0.0000 'International Tables Vol C Tables 4.2.6.8 and 6.1.1.4'
N N 0.0061 0.0033 'International Tables Vol C Tables 4.2.6.8 and 6.1.1.4'
O O 0.0106 0.0060 'International Tables Vol C Tables 4.2.6.8 and 6.1.1.4'
P P 0.1023 0.0942 'International Tables Vol C Tables 4.2.6.8 and 6.1.1.4'
Cu Cu 0.3201 1.2651 'International Tables Vol C Tables 4.2.6.8 and 6.1.1.4'
Mo Mo -1.6832 0.6857 'International Tables Vol C Tables 4.2.6.8 and 6.1.1.4'

loop_
_geom_angle_atom_site_label_1
_geom_angle_atom_site_label_2
_geom_angle_atom_site_label_3
_geom_angle
_geom_angle_site_symmetry_1
_geom_angle_site_symmetry_3
O7 Mo2 O8 104.4(5) . .
O7 Mo2 O9 101.5(5) . .
O8 Mo2 O9 90.2(5) . .
O7 Mo2 O10 100.9(5) . .
O8 Mo2 O10 90.1(4) . .
O9 Mo2 O10 156.8(5) . .
O7 Mo2 O22 100.4(4) . 2_755
O8 Mo2 O22 155.1(5) . 2_755
O9 Mo2 O22 86.5(4) . 2_755
O10 Mo2 O22 83.5(4) . 2_755
O7 Mo2 O12 161.8(5) . .
O8 Mo2 O12 63.8(5) . .
O9 Mo2 O12 66.3(5) . .
O10 Mo2 O12 93.2(4) . .
O22 Mo2 O12 92.5(4) 2_755 .
O14 Mo1 O15 103.8(4) . .
O14 Mo1 O13 101.9(5) . .
O15 Mo1 O13 93.3(5) . .
O14 Mo1 O18 100.4(5) . .
O15 Mo1 O18 90.0(4) . .
O13 Mo1 O18 156.0(5) . .
O14 Mo1 O8 99.1(5) . .
O15 Mo1 O8 156.9(5) . .
O13 Mo1 O8 84.8(5) . .
O18 Mo1 O8 82.9(5) . .
O14 Mo1 O12 155.5(4) . .
O15 Mo1 O12 97.8(4) . .
O13 Mo1 O12 64.9(5) . .
O18 Mo1 O12 91.1(5) . .
O8 Mo1 O12 60.6(5) . .
O14 Mo1 O19 160.0(4) . .
O15 Mo1 O19 64.8(4) . .
O13 Mo1 O19 95.3(5) . .
O18 Mo1 O19 64.7(4) . .
O8 Mo1 O19 92.4(5) . .
O12 Mo1 O19 43.5(4) . .
O3 Mo3 O17 102.0(5) . .
O3 Mo3 O2 102.3(6) . .
O17 Mo3 O2 89.8(5) . .
O3 Mo3 O18 100.2(5) . .
O17 Mo3 O18 89.0(4) . .
O2 Mo3 O18 157.1(5) . .
O3 Mo3 O5 100.5(5) . .
O17 Mo3 O5 157.5(5) . .
O2 Mo3 O5 86.6(4) . .
O18 Mo3 O5 85.7(4) . .
O3 Mo3 O20 157.9(5) . .
O17 Mo3 O20 96.6(5) . .
O2 Mo3 O20 65.4(4) . .
O18 Mo3 O20 92.0(5) . .
O5 Mo3 O20 61.8(5) . .
O3 Mo3 O19 159.1(5) . .
O17 Mo3 O19 63.7(5) . .
O2 Mo3 O19 93.2(5) . .
O18 Mo3 O19 66.0(4) . .
O5 Mo3 O19 94.3(5) . .
O20 Mo3 O19 42.9(4) . .
O16 Mo5 O22 102.2(5) . .
O16 Mo5 O21 101.3(5) . .
O22 Mo5 O21 91.6(4) . .
O16 Mo5 O17 101.3(5) . .
O22 Mo5 O17 89.3(4) . .
O21 Mo5 O17 156.6(5) . .
O16 Mo5 O15 100.8(5) . .
O22 Mo5 O15 156.8(4) . .
O21 Mo5 O15 86.7(4) . .
O17 Mo5 O15 83.4(4) . .
O16 Mo5 O11 161.5(5) . 2_755
O22 Mo5 O11 65.7(4) . 2_755
O21 Mo5 O11 66.5(4) . 2_755
O17 Mo5 O11 92.8(5) . 2_755
O15 Mo5 O11 92.6(4) . 2_755
O16 Mo5 O19 158.8(5) . .
O22 Mo5 O19 92.6(5) . .
O21 Mo5 O19 93.2(5) . .
O17 Mo5 O19 63.4(5) . .
O15 Mo5 O19 64.4(4) . .
O11 Mo5 O19 39.7(4) 2_755 .
O4 Mo6 O5 102.5(5) . .
O4 Mo6 O10 101.0(5) . .
O5 Mo6 O10 90.1(4) . .
O4 Mo6 O1 101.8(5) . .
O5 Mo6 O1 88.1(4) . .
O10 Mo6 O1 157.0(5) . .
O4 Mo6 O21 100.1(4) . 2_755
O5 Mo6 O21 157.3(5) . 2_755
O10 Mo6 O21 86.8(4) . 2_755
O1 Mo6 O21 86.1(4) . 2_755
O4 Mo6 O20 159.9(4) . .
O5 Mo6 O20 63.3(5) . .
O10 Mo6 O20 93.5(5) . .
O1 Mo6 O20 65.4(5) . .
O21 Mo6 O20 94.4(4) 2_755 .
O4 Mo6 O11 158.1(4) . .
O5 Mo6 O11 94.2(5) . .
O10 Mo6 O11 64.5(4) . .
O1 Mo6 O11 92.8(5) . .
O21 Mo6 O11 64.3(4) 2_755 .
O20 Mo6 O11 42.0(4) . .
O23 Mo4 O1 101.2(5) . .
O23 Mo4 O2 101.1(5) . .
O1 Mo4 O2 89.0(4) . .
O23 Mo4 O13 101.5(5) . 2_755
O1 Mo4 O13 88.9(5) . 2_755
O2 Mo4 O13 157.4(5) . 2_755
O23 Mo4 O9 100.2(5) . 2_755
O1 Mo4 O9 158.5(5) . 2_755
O2 Mo4 O9 88.8(5) . 2_755
O13 Mo4 O9 85.1(5) 2_755 2_755
O23 Mo4 O12 157.5(4) . 2_755
O1 Mo4 O12 95.4(5) . 2_755
O2 Mo4 O12 94.2(5) . 2_755
O13 Mo4 O12 63.6(4) 2_755 2_755
O9 Mo4 O12 63.5(4) 2_755 2_755
O23 Mo4 O20 157.1(4) . .
O1 Mo4 O20 63.7(4) . .
O2 Mo4 O20 63.5(4) . .
O13 Mo4 O20 95.6(5) 2_755 .
O9 Mo4 O20 96.4(4) 2_755 .
O12 Mo4 O20 45.3(4) 2_755 .
N2 Cu1 N2 180.0(3) 2_665 .
O11 P1 O11 180.0(12) 2_755 .
O11 P1 O19 66.2(7) 2_755 .
O11 P1 O19 113.8(7) . .
O11 P1 O19 113.8(7) 2_755 2_755
O11 P1 O19 66.2(7) . 2_755
O19 P1 O19 180.0(11) . 2_755
O11 P1 O20 69.5(6) 2_755 2_755
O11 P1 O20 110.5(6) . 2_755
O19 P1 O20 109.1(6) . 2_755
O19 P1 O20 70.9(6) 2_755 2_755
O11 P1 O20 110.5(6) 2_755 .
O11 P1 O20 69.5(6) . .
O19 P1 O20 70.9(6) . .
O19 P1 O20 109.1(6) 2_755 .
O20 P1 O20 180.0(14) 2_755 .
O11 P1 O12 69.7(6) 2_755 2_755
O11 P1 O12 110.3(6) . 2_755
O19 P1 O12 107.5(6) . 2_755
O19 P1 O12 72.5(6) 2_755 2_755
O20 P1 O12 105.2(6) 2_755 2_755
O20 P1 O12 74.8(6) . 2_755
O11 P1 O12 110.3(6) 2_755 .
O11 P1 O12 69.7(6) . .
O19 P1 O12 72.5(6) . .
O19 P1 O12 107.5(6) 2_755 .
O20 P1 O12 74.8(6) 2_755 .
O20 P1 O12 105.2(6) . .
O12 P1 O12 180.0(14) 2_755 .
C14 N1 C15 108.0(9) . .
C14 N1 C16 126.0(10) . .
C15 N1 C16 126.0(10) . .
P1 O19 O11 56.7(6) . 2_755
P1 O19 O20 55.9(6) . .
O11 O19 O20 94.5(8) 2_755 .
P1 O19 Mo5 126.4(7) . .
O11 O19 Mo5 69.7(6) 2_755 .
O20 O19 Mo5 134.9(7) . .
P1 O19 Mo3 123.1(7) . .
O11 O19 Mo3 133.5(8) 2_755 .
O20 O19 Mo3 67.2(5) . .
Mo5 O19 Mo3 92.9(4) . .
P1 O19 Mo1 122.0(7) . .
O11 O19 Mo1 130.6(8) 2_755 .
O20 O19 Mo1 126.8(7) . .
Mo5 O19 Mo1 91.7(4) . .
Mo3 O19 Mo1 91.1(4) . .
P1 O11 O19 57.1(6) . 2_755
P1 O11 O20 56.8(6) . .
O19 O11 O20 95.0(9) 2_755 .
P1 O11 O12 57.3(6) . .
O19 O11 O12 94.0(8) 2_755 .
O20 O11 O12 90.7(8) . .
P1 O11 Mo5 127.7(7) . 2_755
O19 O11 Mo5 70.6(6) 2_755 2_755
O20 O11 Mo5 134.1(8) . 2_755
O12 O11 Mo5 132.4(7) . 2_755
P1 O11 Mo6 122.9(7) . .
O19 O11 Mo6 132.8(8) 2_755 .
O20 O11 Mo6 66.1(5) . .
O12 O11 Mo6 127.1(7) . .
Mo5 O11 Mo6 91.6(4) 2_755 .
C1 N16 C3 106.5(10) . .
C1 N16 C4 127.0(10) . .
C3 N16 C4 126.5(10) . .
C10 N18 C12 107.2(12) . .
C10 N18 C7 125.3(10) . .
C12 N18 C7 127.5(12) . .
C14 N2 C13 106.0(11) . .
C14 N2 Cu1 126.1(9) . .
C13 N2 Cu1 127.8(9) . .
C4 C9 C8 119.3(11) . .
C5 C6 C7 119.4(11) . .
C8 C7 C6 121.7(11) . .
C8 C7 N18 119.3(11) . .
C6 C7 N18 119.0(10) . .
Mo3 O18 Mo1 136.4(5) . .
C6 C5 C4 119.1(11) . .
N2 C14 N1 110.7(11) . .
Mo6 O5 Mo3 139.4(7) . .
Mo1 O15 Mo5 138.8(5) . .
N3 C2 C3 108.1(12) . .
C9 C8 C7 119.0(11) . .
C18 C17 C16 119.5(11) . .
P1 O12 O11 52.9(5) . .
P1 O12 Mo2 126.2(6) . .
O11 O12 Mo2 73.3(6) . .
P1 O12 Mo1 122.0(6) . .
O11 O12 Mo1 136.3(8) . .
Mo2 O12 Mo1 94.9(4) . .
P1 O12 Mo4 119.6(6) . 2_755
O11 O12 Mo4 129.4(7) . 2_755
Mo2 O12 Mo4 93.5(4) . 2_755
Mo1 O12 Mo4 92.4(4) . 2_755
P1 O20 O11 53.7(6) . .
P1 O20 O19 53.2(5) . .
O11 O20 O19 91.3(8) . .
P1 O20 Mo6 125.6(6) . .
O11 O20 Mo6 72.0(6) . .
O19 O20 Mo6 137.1(7) . .
P1 O20 Mo3 123.1(6) . .
O11 O20 Mo3 136.2(8) . .
O19 O20 Mo3 69.9(6) . .
Mo6 O20 Mo3 94.9(4) . .
P1 O20 Mo4 120.3(6) . .
O11 O20 Mo4 129.5(7) . .
O19 O20 Mo4 126.5(7) . .
Mo6 O20 Mo4 92.6(4) . .
Mo3 O20 Mo4 91.6(4) . .
Mo3 O2 Mo4 139.2(6) . .
Mo3 O17 Mo5 139.8(7) . .
Mo2 O9 Mo4 136.2(7) . 2_755
Mo2 O8 Mo1 139.6(7) . .
C13 C15 N1 104.9(11) . .
C17 C18 C16 120.4(11) . 2_666
C9 C4 C5 121.4(11) . .
C9 C4 N16 119.9(10) . .
C5 C4 N16 118.6(10) . .
C2 C3 N16 107.6(12) . .
Mo4 O1 Mo6 137.6(6) . .
C1 N3 C2 108.6(11) . .
C15 C13 N2 110.3(12) . .
C18 C16 C17 120.1(11) 2_666 .
C18 C16 N1 121.1(10) 2_666 .
C17 C16 N1 118.8(10) . .
Mo6 O10 Mo2 141.6(6) . .
Mo5 O21 Mo6 136.2(6) . 2_755
Mo5 O22 Mo2 139.7(6) . 2_755
C10 N4 C20 108.2(13) . .
N3 C1 N16 109.2(11) . .
N4 C10 N18 108.1(12) . .
C20 C12 N18 108.8(17) . .
C12 C20 N4 107.6(15) . .
Mo1 O13 Mo4 139.1(7) . 2_755

loop_
_geom_bond_atom_site_label_1
_geom_bond_atom_site_label_2
_geom_bond_distance
_geom_bond_site_symmetry_2
Mo2 O7 1.670(8) .
Mo2 O8 1.809(10) .
Mo2 O9 1.888(12) .
Mo2 O10 1.923(9) .
Mo2 O22 1.972(9) 2_755
Mo2 O12 2.395(12) .
Mo1 O14 1.670(8) .
Mo1 O15 1.812(9) .
Mo1 O13 1.885(12) .
Mo1 O18 1.930(9) .
Mo1 O8 1.993(10) .
Mo1 O12 2.450(12) .
Mo1 O19 2.516(13) .
Mo3 O3 1.652(8) .
Mo3 O17 1.855(10) .
Mo3 O2 1.870(10) .
Mo3 O18 1.907(9) .
Mo3 O5 1.940(9) .
Mo3 O20 2.428(12) .
Mo3 O19 2.473(13) .
Mo5 O16 1.647(8) .
Mo5 O22 1.832(9) .
Mo5 O21 1.877(9) .
Mo5 O17 1.938(9) .
Mo5 O15 1.991(10) .
Mo5 O11 2.430(12) 2_755
Mo5 O19 2.444(12) .
Mo6 O4 1.670(8) .
Mo6 O5 1.856(9) .
Mo6 O10 1.877(9) .
Mo6 O1 1.920(10) .
Mo6 O21 1.932(9) 2_755
Mo6 O20 2.403(12) .
Mo6 O11 2.499(13) .
Mo4 O23 1.659(8) .
Mo4 O1 1.881(10) .
Mo4 O2 1.898(11) .
Mo4 O13 1.922(12) 2_755
Mo4 O9 1.950(12) 2_755
Mo4 O12 2.492(12) 2_755
Mo4 O20 2.500(12) .
Cu1 N2 1.878(10) 2_665
Cu1 N2 1.878(10) .
P1 O11 1.512(12) 2_755
P1 O11 1.512(12) .
P1 O19 1.519(12) .
P1 O19 1.519(12) 2_755
P1 O20 1.571(12) 2_755
P1 O20 1.571(12) .
P1 O12 1.596(12) 2_755
P1 O12 1.596(12) .
N1 C14 1.340(15) .
N1 C15 1.377(15) .
N1 C16 1.467(14) .
O19 O11 1.654(17) 2_755
O19 O20 1.792(17) .
O11 O19 1.654(17) 2_755
O11 O20 1.758(17) .
O11 O12 1.778(17) .
O11 Mo5 2.430(12) 2_755
N16 C1 1.334(15) .
N16 C3 1.372(15) .
N16 C4 1.429(15) .
N18 C10 1.331(17) .
N18 C12 1.383(19) .
N18 C7 1.455(15) .
N2 C14 1.311(15) .
N2 C13 1.368(17) .
C9 C4 1.388(16) .
C9 C8 1.387(17) .
C6 C5 1.377(17) .
C6 C7 1.389(17) .
C7 C8 1.390(17) .
C5 C4 1.400(16) .
C2 N3 1.337(18) .
C2 C3 1.33(2) .
C17 C18 1.358(17) .
C17 C16 1.404(16) .
O12 Mo4 2.492(12) 2_755
O9 Mo4 1.950(12) 2_755
C15 C13 1.350(18) .
C18 C16 1.363(16) 2_666
N3 C1 1.315(16) .
C16 C18 1.363(16) 2_666
O21 Mo6 1.932(9) 2_755
O22 Mo2 1.972(9) 2_755
N4 C10 1.331(17) .
N4 C20 1.37(2) .
C12 C20 1.29(3) .
O13 Mo4 1.922(12) 2_755
